data_2222647
loop_
_publ_author_name
'Chu, Zhao-Lian'

_publ_section_title
;Triaquachlorido[3-dimethylamino-1-(2-pyridyl)prop-2-en-1-one-\k<i>N</i>^1^]manganese(II)
 chloride
;
_journal_coeditor_code CV2579
_journal_issue 8
_journal_name_full 'Acta Crystallographica Section E'
_journal_page_first m855
_journal_paper_doi 10.1107/S1600536809024192
_journal_volume 65
_journal_year 2009
_chemical_formula_iupac '[Mn Cl (C10 H12 N2 O) (H2 O)3] Cl'
_chemical_formula_moiety ' C10 H18 Cl Mn N2 O4 +, Cl -'
_chemical_formula_sum 'C10 H18 Cl2 Mn N2 O4'
_chemical_formula_weight 356.10
_chemical_name_systematic
;
Triaquachlorido[3-dimethylamino-1-(2-pyridyl)prop-2-en-1-one-
\k<i>N</i>^1^]manganese(II) chloride
;
_space_group_IT_number 2
_symmetry_cell_setting triclinic
_symmetry_space_group_name_Hall '-P 1'
_symmetry_space_group_name_H-M 'P -1'
_atom_sites_solution_hydrogens geom
_atom_sites_solution_primary direct
_atom_sites_solution_secondary difmap
_audit_creation_method SHELXL-97
_cell_angle_alpha 98.029(4)
_cell_angle_beta 98.036(4)
_cell_angle_gamma 107.357(3)
_cell_formula_units_Z 2
_cell_length_a 8.7039(17)
_cell_length_b 9.3247(18)
_cell_length_c 10.1407(19)
_cell_measurement_reflns_used 956
_cell_measurement_temperature 291(2)
_cell_measurement_theta_max 27.94
_cell_measurement_theta_min 2.33
_cell_volume 763.4(3)
_computing_cell_refinement 'SAINT (Bruker, 2000)'
_computing_data_collection 'SMART (Bruker, 2000)'
_computing_data_reduction 'SAINT (Bruker, 2000)'
_computing_molecular_graphics 'SHELXTL (Sheldrick, 2008)'
_computing_publication_material 'publCIF (Westrip, 2009)'
_computing_structure_refinement 'SHELXL97 (Sheldrick, 2008)'
_computing_structure_solution 'SHELXS97 (Sheldrick, 2008)'
_diffrn_ambient_temperature 291(2)
_diffrn_measured_fraction_theta_full 0.984
_diffrn_measured_fraction_theta_max 0.984
_diffrn_measurement_device_type 'Bruker SMART CCD area-detector'
_diffrn_measurement_method '\f and \w'
_diffrn_radiation_monochromator graphite
_diffrn_radiation_source 'fine-focus sealed tube'
_diffrn_radiation_type MoK\a
_diffrn_radiation_wavelength 0.71073
_diffrn_reflns_av_R_equivalents 0.0256
_diffrn_reflns_av_sigmaI/netI 0.0797
_diffrn_reflns_limit_h_max 10
_diffrn_reflns_limit_h_min -8
_diffrn_reflns_limit_k_max 11
_diffrn_reflns_limit_k_min -10
_diffrn_reflns_limit_l_max 7
_diffrn_reflns_limit_l_min -12
_diffrn_reflns_number 3838
_diffrn_reflns_theta_full 25.00
_diffrn_reflns_theta_max 25.00
_diffrn_reflns_theta_min 2.07
_exptl_absorpt_coefficient_mu 1.224
_exptl_absorpt_correction_T_max 0.7919
_exptl_absorpt_correction_T_min 0.7103
_exptl_absorpt_correction_type multi-scan
_exptl_absorpt_process_details '(SADABS; Bruker, 2000)'
_exptl_crystal_colour colourless
_exptl_crystal_density_diffrn 1.549
_exptl_crystal_density_method 'not measured'
_exptl_crystal_description block
_exptl_crystal_F_000 366
_exptl_crystal_size_max 0.30
_exptl_crystal_size_mid 0.20
_exptl_crystal_size_min 0.20
_refine_diff_density_max 0.373
_refine_diff_density_min -0.359
_refine_ls_extinction_method none
_refine_ls_goodness_of_fit_ref 0.903
_refine_ls_hydrogen_treatment constr
_refine_ls_matrix_type full
_refine_ls_number_parameters 174
_refine_ls_number_reflns 2647
_refine_ls_number_restraints 0
_refine_ls_restrained_S_all 0.903
_refine_ls_R_factor_all 0.0655
_refine_ls_R_factor_gt 0.0476
_refine_ls_shift/su_max 0.000
_refine_ls_shift/su_mean 0.000
_refine_ls_structure_factor_coef Fsqd
_refine_ls_weighting_details 'calc w=1/[\s^2^(Fo^2^)+(0.0358P)^2^] where P=(Fo^2^+2Fc^2^)/3'
_refine_ls_weighting_scheme calc
_refine_ls_wR_factor_gt 0.0908
_refine_ls_wR_factor_ref 0.0960
_reflns_number_gt 1898
_reflns_number_total 2647
_reflns_threshold_expression I>2\s(I)
_cod_data_source_file cv2579.cif
_cod_data_source_block I
_cod_database_code 2222647
_cod_database_fobs_code 2222647

loop_
_symmetry_equiv_pos_as_xyz
'x, y, z'
'-x, -y, -z'

loop_
_atom_site_type_symbol
_atom_site_label
_atom_site_fract_x
_atom_site_fract_y
_atom_site_fract_z
_atom_site_U_iso_or_equiv
_atom_site_adp_type
_atom_site_calc_flag
_atom_site_refinement_flags
_atom_site_occupancy
_atom_site_disorder_assembly
_atom_site_disorder_group
Mn Mn1 0.38327(7) 0.51169(6) 0.24526(6) 0.0323(2) Uani d . 1 . .
Cl Cl1 0.18927(14) 0.33243(12) 0.05540(10) 0.0480(3) Uani d . 1 . .
Cl Cl2 0.81678(13) 0.36167(13) 0.32531(11) 0.0498(3) Uani d . 1 . .
N N1 0.3684(4) 0.7276(3) 0.1810(3) 0.0331(8) Uani d . 1 . .
N N2 0.9228(4) 1.0462(4) 0.6561(3) 0.0379(9) Uani d . 1 . .
O O1 0.5460(3) 0.7046(3) 0.4013(2) 0.0390(7) Uani d . 1 . .
O O2 0.6042(3) 0.5194(3) 0.1505(3) 0.0602(9) Uani d . 1 . .
H H2B 0.6189 0.5984 0.1148 0.072 Uiso d R 1 . .
H H2C 0.6781 0.5474 0.2219 0.072 Uiso d R 1 . .
O O3 0.1955(3) 0.4766(3) 0.3751(3) 0.0536(8) Uani d . 1 . .
H H3B 0.2274 0.5420 0.4489 0.064 Uiso d R 1 . .
H H3C 0.1121 0.4840 0.3255 0.064 Uiso d R 1 . .
O O4 0.4698(3) 0.3588(3) 0.3523(2) 0.0391(7) Uani d . 1 . .
H H4B 0.5335 0.4114 0.4257 0.047 Uiso d R 1 . .
H H4C 0.5278 0.3238 0.3042 0.047 Uiso d R 1 . .
C C1 0.2670(5) 0.7350(5) 0.0724(4) 0.0408(11) Uani d . 1 . .
H H1 0.1950 0.6441 0.0189 0.049 Uiso calc R 1 . .
C C2 0.2641(5) 0.8704(5) 0.0362(4) 0.0471(12) Uani d . 1 . .
H H2A 0.1909 0.8712 -0.0396 0.056 Uiso calc R 1 . .
C C3 0.3706(5) 1.0043(5) 0.1136(4) 0.0481(12) Uani d . 1 . .
H H3A 0.3712 1.0979 0.0914 0.058 Uiso calc R 1 . .
C C4 0.4769(5) 0.9982(4) 0.2251(4) 0.0415(11) Uani d . 1 . .
H H4A 0.5509 1.0880 0.2787 0.050 Uiso calc R 1 . .
C C5 0.4732(5) 0.8596(4) 0.2565(4) 0.0305(9) Uani d . 1 . .
C C6 0.5787(5) 0.8396(4) 0.3796(3) 0.0303(9) Uani d . 1 . .
C C7 0.7021(5) 0.9654(4) 0.4608(4) 0.0325(10) Uani d . 1 . .
H H7 0.7174 1.0630 0.4420 0.039 Uiso calc R 1 . .
C C8 0.8019(5) 0.9433(4) 0.5698(4) 0.0363(10) Uani d . 1 . .
H H8 0.7799 0.8430 0.5831 0.044 Uiso calc R 1 . .
C C9 0.9737(6) 1.2080(4) 0.6504(4) 0.0541(13) Uani d . 1 . .
H H9A 0.9783 1.2201 0.5585 0.081 Uiso calc R 1 . .
H H9B 1.0802 1.2584 0.7066 0.081 Uiso calc R 1 . .
H H9C 0.8963 1.2523 0.6826 0.081 Uiso calc R 1 . .
C C10 1.0158(5) 1.0020(5) 0.7672(4) 0.0507(12) Uani d . 1 . .
H H10A 0.9657 0.8953 0.7675 0.076 Uiso calc R 1 . .
H H10B 1.0157 1.0618 0.8523 0.076 Uiso calc R 1 . .
H H10C 1.1267 1.0200 0.7543 0.076 Uiso calc R 1 . .

loop_
_atom_site_aniso_label
_atom_site_aniso_U_11
_atom_site_aniso_U_22
_atom_site_aniso_U_33
_atom_site_aniso_U_12
_atom_site_aniso_U_13
_atom_site_aniso_U_23
Mn1 0.0342(4) 0.0306(4) 0.0272(4) 0.0057(3) 0.0003(3) 0.0059(3)
Cl1 0.0504(7) 0.0436(7) 0.0337(6) -0.0023(5) -0.0019(5) 0.0035(5)
Cl2 0.0352(6) 0.0591(7) 0.0507(7) 0.0126(6) 0.0047(5) 0.0055(6)
N1 0.037(2) 0.0306(18) 0.0264(18) 0.0074(16) -0.0017(15) 0.0038(15)
N2 0.036(2) 0.037(2) 0.033(2) 0.0064(17) -0.0017(16) 0.0013(16)
O1 0.0468(19) 0.0289(16) 0.0298(16) 0.0009(14) -0.0060(13) 0.0064(12)
O2 0.052(2) 0.088(2) 0.0515(19) 0.0239(19) 0.0188(16) 0.0382(18)
O3 0.0363(19) 0.077(2) 0.0376(18) 0.0129(17) 0.0030(14) -0.0036(15)
O4 0.0437(18) 0.0388(16) 0.0350(16) 0.0152(14) 0.0051(13) 0.0061(13)
C1 0.041(3) 0.042(3) 0.033(2) 0.009(2) -0.004(2) 0.006(2)
C2 0.052(3) 0.055(3) 0.035(3) 0.022(3) -0.003(2) 0.015(2)
C3 0.057(3) 0.042(3) 0.051(3) 0.021(2) 0.008(2) 0.019(2)
C4 0.050(3) 0.030(2) 0.039(3) 0.007(2) 0.003(2) 0.008(2)
C5 0.029(2) 0.035(2) 0.027(2) 0.0113(19) 0.0056(17) 0.0044(18)
C6 0.033(2) 0.033(2) 0.023(2) 0.0069(19) 0.0096(17) 0.0018(18)
C7 0.036(2) 0.029(2) 0.027(2) 0.0060(19) 0.0019(18) 0.0030(17)
C8 0.035(3) 0.035(2) 0.033(2) 0.003(2) 0.0072(19) 0.0021(19)
C9 0.054(3) 0.038(3) 0.057(3) 0.008(2) -0.003(2) -0.001(2)
C10 0.046(3) 0.059(3) 0.039(3) 0.013(2) -0.007(2) 0.007(2)

loop_
_atom_type_symbol
_atom_type_description
_atom_type_scat_dispersion_real
_atom_type_scat_dispersion_imag
_atom_type_scat_source
C C 0.0033 0.0016 'International Tables Vol C Tables 4.2.6.8 and 6.1.1.4'
H H 0.0000 0.0000 'International Tables Vol C Tables 4.2.6.8 and 6.1.1.4'
N N 0.0061 0.0033 'International Tables Vol C Tables 4.2.6.8 and 6.1.1.4'
O O 0.0106 0.0060 'International Tables Vol C Tables 4.2.6.8 and 6.1.1.4'
Cl Cl 0.1484 0.1585 'International Tables Vol C Tables 4.2.6.8 and 6.1.1.4'
Mn Mn 0.3368 0.7283 'International Tables Vol C Tables 4.2.6.8 and 6.1.1.4'

loop_
_geom_angle_atom_site_label_1
_geom_angle_atom_site_label_2
_geom_angle_atom_site_label_3
_geom_angle_site_symmetry_1
_geom_angle_site_symmetry_3
_geom_angle
_geom_angle_publ_flag
O4 Mn1 O1 . . 89.04(9) ?
O4 Mn1 O3 . . 84.40(11) ?
O1 Mn1 O3 . . 89.54(10) ?
O4 Mn1 N1 . . 160.52(10) ?
O1 Mn1 N1 . . 72.14(10) ?
O3 Mn1 N1 . . 100.02(12) ?
O4 Mn1 O2 . . 81.56(10) ?
O1 Mn1 O2 . . 86.99(11) ?
O3 Mn1 O2 . . 165.59(10) ?
N1 Mn1 O2 . . 92.22(11) ?
O4 Mn1 Cl1 . . 100.99(7) ?
O1 Mn1 Cl1 . . 169.97(8) ?
O3 Mn1 Cl1 . . 91.26(8) ?
N1 Mn1 Cl1 . . 97.88(8) ?
O2 Mn1 Cl1 . . 94.59(8) ?
C1 N1 C5 . . 118.0(3) ?
C1 N1 Mn1 . . 125.2(3) ?
C5 N1 Mn1 . . 116.8(2) ?
C8 N2 C9 . . 123.4(3) ?
C8 N2 C10 . . 120.5(3) ?
C9 N2 C10 . . 116.1(3) ?
C6 O1 Mn1 . . 120.2(2) ?
Mn1 O2 H2B . . 103.2 ?
Mn1 O2 H2C . . 99.5 ?
H2B O2 H2C . . 104.5 ?
Mn1 O3 H3B . . 111.7 ?
Mn1 O3 H3C . . 103.7 ?
H3B O3 H3C . . 112.7 ?
Mn1 O4 H4B . . 107.9 ?
Mn1 O4 H4C . . 106.9 ?
H4B O4 H4C . . 106.9 ?
N1 C1 C2 . . 123.0(4) ?
N1 C1 H1 . . 118.5 ?
C2 C1 H1 . . 118.5 ?
C3 C2 C1 . . 118.8(4) ?
C3 C2 H2A . . 120.6 ?
C1 C2 H2A . . 120.6 ?
C2 C3 C4 . . 118.8(4) ?
C2 C3 H3A . . 120.6 ?
C4 C3 H3A . . 120.6 ?
C5 C4 C3 . . 119.7(4) ?
C5 C4 H4A . . 120.1 ?
C3 C4 H4A . . 120.1 ?
N1 C5 C4 . . 121.8(3) ?
N1 C5 C6 . . 114.0(3) ?
C4 C5 C6 . . 124.2(3) ?
O1 C6 C7 . . 124.3(3) ?
O1 C6 C5 . . 115.6(3) ?
C7 C6 C5 . . 120.1(3) ?
C8 C7 C6 . . 119.1(4) ?
C8 C7 H7 . . 120.4 ?
C6 C7 H7 . . 120.4 ?
N2 C8 C7 . . 127.8(4) ?
N2 C8 H8 . . 116.1 ?
C7 C8 H8 . . 116.1 ?
N2 C9 H9A . . 109.5 ?
N2 C9 H9B . . 109.5 ?
H9A C9 H9B . . 109.5 ?
N2 C9 H9C . . 109.5 ?
H9A C9 H9C . . 109.5 ?
H9B C9 H9C . . 109.5 ?
N2 C10 H10A . . 109.5 ?
N2 C10 H10B . . 109.5 ?
H10A C10 H10B . . 109.5 ?
N2 C10 H10C . . 109.5 ?
H10A C10 H10C . . 109.5 ?
H10B C10 H10C . . 109.5 ?

loop_
_geom_bond_atom_site_label_1
_geom_bond_atom_site_label_2
_geom_bond_site_symmetry_2
_geom_bond_distance
_geom_bond_publ_flag
Mn1 O4 . 2.150(2) ?
Mn1 O1 . 2.192(2) ?
Mn1 O3 . 2.217(3) ?
Mn1 N1 . 2.234(3) ?
Mn1 O2 . 2.253(3) ?
Mn1 Cl1 . 2.4208(11) ?
N1 C1 . 1.335(4) ?
N1 C5 . 1.344(4) ?
N2 C8 . 1.303(4) ?
N2 C9 . 1.452(5) ?
N2 C10 . 1.473(5) ?
O1 C6 . 1.263(4) ?
O2 H2B . 0.8500 ?
O2 H2C . 0.8501 ?
O3 H3B . 0.8500 ?
O3 H3C . 0.8498 ?
O4 H4B . 0.8500 ?
O4 H4C . 0.8500 ?
C1 C2 . 1.369(5) ?
C1 H1 . 0.9300 ?
C2 C3 . 1.366(5) ?
C2 H2A . 0.9300 ?
C3 C4 . 1.377(5) ?
C3 H3A . 0.9300 ?
C4 C5 . 1.366(5) ?
C4 H4A . 0.9300 ?
C5 C6 . 1.511(5) ?
C6 C7 . 1.392(5) ?
C7 C8 . 1.387(5) ?
C7 H7 . 0.9300 ?
C8 H8 . 0.9300 ?
C9 H9A . 0.9600 ?
C9 H9B . 0.9600 ?
C9 H9C . 0.9600 ?
C10 H10A . 0.9600 ?
C10 H10B . 0.9600 ?
C10 H10C . 0.9600 ?

loop_
_geom_hbond_atom_site_label_D
_geom_hbond_atom_site_label_H
_geom_hbond_atom_site_label_A
_geom_hbond_site_symmetry_A
_geom_hbond_distance_DH
_geom_hbond_distance_HA
_geom_hbond_distance_DA
_geom_hbond_angle_DHA
O2 H2B Cl1 2_665 0.85 2.58 3.142(3) 125.0
O2 H2C Cl2 . 0.85 2.64 3.188(3) 124.0
O3 H3B Cl2 2_666 0.85 2.46 3.228(3) 150.0
O3 H3C Cl2 1_455 0.85 2.48 3.090(3) 129.0
O4 H4B O1 2_666 0.85 2.27 2.659(3) 108.0
O4 H4C Cl2 . 0.85 2.41 3.063(3) 134.0
